data_4070207
loop_
_publ_author_name
'Eloi, Antoine'
'Rose-Munch, Fran\,coise'
'Rose, Eric'
'Lennartz, Petra'

_publ_section_title
;
 (\h6-Bromoarene)Mn(CO)3+Complexes: Synthesis and Applications to the
 Functionalization of (\h5-Cyclohexadienyl)Mn(CO)3Complexes by
 Halogen&#x2212;Metal Exchange Reaction
;
_journal_issue 19
_journal_name_full Organometallics
_journal_page_first 5757
_journal_paper_doi 10.1021/om9006517
_journal_volume 28
_journal_year 2009
_chemical_formula_moiety 'C17 H14 Mn1 O5'
_chemical_formula_sum 'C17 H14 Mn O5'
_chemical_formula_weight 353.22
_space_group_IT_number 14
_symmetry_cell_setting monoclinic
_symmetry_space_group_name_Hall '-P 2ybc'
_symmetry_space_group_name_H-M 'P 1 21/c 1'
_atom_sites_solution_hydrogens geom
_atom_sites_solution_primary direct
_cell_angle_alpha 90
_cell_angle_beta 104.778(11)
_cell_angle_gamma 90
_cell_formula_units_Z 4
_cell_length_a 10.1656(13)
_cell_length_b 9.5568(9)
_cell_length_c 17.075(2)
_cell_measurement_reflns_used 187
_cell_measurement_temperature 200
_cell_measurement_theta_max 24
_cell_measurement_theta_min 4
_cell_volume 1604.0(3)
_computing_cell_refinement 'Dirax/lsq (Duisenberg & Schreurs, 1989-2000)'
_computing_data_collection 'COLLECT (Nonius, 1997-2001).'
_computing_data_reduction 'EvalCCD (Duisenberg & Schreurs 1990-2000)'
_computing_molecular_graphics 'CAMERON (Watkin et al., 1996)'
_computing_publication_material 'CRYSTALS (Betteridge et al., 2003)'
_computing_structure_refinement 'CRYSTALS (Betteridge et al., 2003)'
_computing_structure_solution 'SHELXS 86 (Sheldrick, 1986)'
_diffrn_ambient_temperature 200
_diffrn_measured_fraction_theta_full 0.996
_diffrn_measured_fraction_theta_max 0.996
_diffrn_measurement_device 'Nonius KappaCCD'
_diffrn_measurement_device_type Area
_diffrn_measurement_method '\f & \w scans'
_diffrn_radiation_monochromator graphite
_diffrn_radiation_type 'Mo K\a'
_diffrn_radiation_wavelength 0.71073
_diffrn_reflns_av_R_equivalents 0.000
_diffrn_reflns_limit_h_max 12
_diffrn_reflns_limit_h_min -14
_diffrn_reflns_limit_k_max 13
_diffrn_reflns_limit_k_min -13
_diffrn_reflns_limit_l_max 22
_diffrn_reflns_limit_l_min -24
_diffrn_reflns_number 16275
_diffrn_reflns_theta_full 30.011
_diffrn_reflns_theta_max 30.011
_diffrn_reflns_theta_min 2.467
_diffrn_standards_number 0
_exptl_absorpt_coefficient_mu 0.845
_exptl_absorpt_correction_T_max 0.86
_exptl_absorpt_correction_T_min 0.83
_exptl_absorpt_correction_type multi-scan
_exptl_absorpt_process_details 'SADABS (Siemens, 1996)'
_exptl_crystal_colour yellow
_exptl_crystal_density_diffrn 1.463
_exptl_crystal_density_method 'not measured'
_exptl_crystal_description block
_exptl_crystal_F_000 724
_exptl_crystal_size_max 0.26
_exptl_crystal_size_mid 0.24
_exptl_crystal_size_min 0.18
_refine_diff_density_max 1.13
_refine_diff_density_min -0.88
_refine_ls_extinction_coef 76.930
_refine_ls_extinction_method 'Larson (1970), Equation 22'
_refine_ls_goodness_of_fit_ref 0.9456
_refine_ls_hydrogen_treatment refU
_refine_ls_matrix_type full
_refine_ls_number_parameters 209
_refine_ls_number_reflns 4662
_refine_ls_number_restraints 0
_refine_ls_R_factor_all 0.0697
_refine_ls_R_factor_gt 0.0432
_refine_ls_shift/su_max 0.001647
_refine_ls_structure_factor_coef Fsqd
_refine_ls_weighting_details
;
 Method= Modified Sheldrick 
 w=1/[\s^2^(F^2^) + ( 0.06P)^2^ + 1.94P] 
 ,where P=(max(Fo^2^,0) + 2Fc^2^)/3 
;
_refine_ls_weighting_scheme calc
_refine_ls_wR_factor_all 0.1263
_refine_ls_wR_factor_gt 0.1090
_refine_ls_wR_factor_ref 0.1263
_reflns_limit_h_max 13
_reflns_limit_h_min -14
_reflns_limit_k_max 13
_reflns_limit_k_min 0
_reflns_limit_l_max 24
_reflns_limit_l_min 0
_reflns_number_gt 3349
_reflns_number_total 4665
_reflns_threshold_expression I>2.0\s(I)
_oxford_refine_ls_r_factor_ref 0.0697
_oxford_reflns_number_all 4662
_oxford_reflns_threshold_expression_ref I>-10.0\s(I)
_cod_data_source_file om9006517_si_002.cif
_cod_data_source_block 1
_cod_depositor_comments
;
The following automatic conversions were performed:

'_refine_ls_hydrogen_treatment' value 'refu' changed to 'refU'
according to /home/saulius/struct/CIF-dictionaries/cif_core.dic
dictionary named 'cif_core.dic' version 2.4.2 from 2011-04-26.

Automatic conversion script
Id: cif_fix_values 1715 2011-07-08 13:25:40Z adriana 
;
_cod_original_sg_symbol_Hall '-P 2ybc '
_cod_original_sg_symbol_H-M 'P 21/c '
_cod_original_formula_sum 'C17 H14 Mn1 O5'
_cod_database_code 4070207

loop_
_symmetry_equiv_pos_as_xyz
x,y,z
-x,-y,-z
x,-y+1/2,z+1/2
-x,y+1/2,-z+1/2

loop_
_atom_site_label
_atom_site_type_symbol
_atom_site_fract_x
_atom_site_fract_y
_atom_site_fract_z
_atom_site_U_iso_or_equiv
_atom_site_occupancy
_atom_site_adp_type
Mn1 Mn 0.76795(3) 0.17669(3) 0.659919(19) 0.0249 1.0000 Uani
C1 C 0.5465(2) 0.1961(2) 0.64522(13) 0.0262 1.0000 Uani
C2 C 0.5828(2) 0.0634(2) 0.61916(13) 0.0252 1.0000 Uani
C3 C 0.6540(2) 0.0559(2) 0.55708(12) 0.0250 1.0000 Uani
C4 C 0.6927(2) 0.1847(2) 0.52656(12) 0.0245 1.0000 Uani
C5 C 0.6610(2) 0.3133(2) 0.55876(13) 0.0259 1.0000 Uani
C6 C 0.5313(2) 0.3216(2) 0.58764(13) 0.0262 1.0000 Uani
C7 C 0.5044(3) 0.2041(3) 0.72133(15) 0.0386 1.0000 Uani
C8 C 0.8242(3) 0.0632(3) 0.44931(19) 0.0537 1.0000 Uani
C9 C 0.3978(2) 0.3226(2) 0.52068(14) 0.0288 1.0000 Uani
C10 C 0.3942(3) 0.3089(2) 0.43800(14) 0.0312 1.0000 Uani
C11 C 0.2699(3) 0.3070(3) 0.37870(16) 0.0409 1.0000 Uani
C12 C 0.1489(3) 0.3184(3) 0.4010(2) 0.0527 1.0000 Uani
C13 C 0.1500(3) 0.3332(4) 0.4826(2) 0.0553 1.0000 Uani
C14 C 0.2733(3) 0.3349(3) 0.54191(17) 0.0426 1.0000 Uani
C15 C 0.7999(3) 0.3333(3) 0.72236(14) 0.0396 1.0000 Uani
C16 C 0.8233(3) 0.0506(3) 0.74284(15) 0.0374 1.0000 Uani
C17 C 0.9405(3) 0.1752(2) 0.64587(14) 0.0339 1.0000 Uani
O7 O 0.4632(2) 0.3105(2) 0.74763(13) 0.0530 1.0000 Uani
O8 O 0.77222(19) 0.19017(18) 0.47309(10) 0.0374 1.0000 Uani
O15 O 0.8148(3) 0.4349(2) 0.75950(13) 0.0722 1.0000 Uani
O16 O 0.8607(2) -0.0279(2) 0.79475(13) 0.0614 1.0000 Uani
O17 O 1.0491(2) 0.1746(2) 0.63650(14) 0.0499 1.0000 Uani
H21 H 0.5598 -0.0200 0.6430 0.074(3) 1.0000 Uiso
H31 H 0.7348 0.0037 0.5781 0.074(3) 1.0000 Uiso
H32 H 0.5974 0.0071 0.5126 0.074(3) 1.0000 Uiso
H51 H 0.7191 0.3922 0.5623 0.074(3) 1.0000 Uiso
H61 H 0.5349 0.4046 0.6187 0.074(3) 1.0000 Uiso
H71 H 0.5094 0.1209 0.7524 0.074(3) 1.0000 Uiso
H81 H 0.8773 0.0833 0.4122 0.074(3) 1.0000 Uiso
H82 H 0.8793 0.0180 0.4957 0.074(3) 1.0000 Uiso
H83 H 0.7507 0.0037 0.4241 0.074(3) 1.0000 Uiso
H101 H 0.4770 0.3008 0.4222 0.074(3) 1.0000 Uiso
H111 H 0.2689 0.2979 0.3232 0.074(3) 1.0000 Uiso
H121 H 0.0648 0.3161 0.3608 0.074(3) 1.0000 Uiso
H131 H 0.0667 0.3421 0.4978 0.074(3) 1.0000 Uiso
H141 H 0.2731 0.3445 0.5973 0.074(3) 1.0000 Uiso

loop_
_atom_site_aniso_label
_atom_site_aniso_U_11
_atom_site_aniso_U_22
_atom_site_aniso_U_33
_atom_site_aniso_U_23
_atom_site_aniso_U_13
_atom_site_aniso_U_12
Mn1 0.03310(19) 0.01939(15) 0.02143(16) 0.00105(12) 0.00531(12) -0.00355(13)
C1 0.0350(11) 0.0217(9) 0.0245(10) 0.0021(8) 0.0123(8) -0.0004(8)
C2 0.0305(11) 0.0189(9) 0.0255(10) 0.0018(7) 0.0058(8) -0.0030(8)
C3 0.0290(11) 0.0191(9) 0.024(1) -0.0024(7) 0.0022(8) 0.0009(8)
C4 0.0286(10) 0.0247(9) 0.0209(9) 0.0018(8) 0.0076(8) 0.0009(8)
C5 0.0347(11) 0.0188(9) 0.0262(10) 0.0030(8) 0.0113(8) -0.0002(8)
C6 0.0366(11) 0.0172(8) 0.0279(10) 0.0006(8) 0.0141(9) 0.0029(8)
C7 0.0516(15) 0.0389(13) 0.0312(12) 0.0043(10) 0.0210(11) 0.0006(11)
C8 0.0609(19) 0.0583(18) 0.0482(16) -0.0087(14) 0.0255(15) 0.0070(15)
C9 0.0377(12) 0.0172(8) 0.0340(11) 0.0054(8) 0.0139(9) 0.0053(9)
C10 0.0396(13) 0.0212(10) 0.0335(11) 0.0051(8) 0.0108(9) 0.0067(9)
C11 0.0505(16) 0.0307(12) 0.0373(13) 0.0081(10) 0.0034(11) 0.0048(11)
C12 0.0423(15) 0.0511(17) 0.0582(18) 0.0210(14) 0.0013(13) 0.0044(13)
C13 0.0370(15) 0.0629(19) 0.069(2) 0.0249(16) 0.0192(14) 0.0103(14)
C14 0.0464(15) 0.0421(14) 0.0446(14) 0.0124(12) 0.0212(12) 0.0095(12)
C15 0.0587(17) 0.0331(12) 0.0244(11) -0.0019(10) 0.0059(11) -0.0076(11)
C16 0.0382(13) 0.0350(12) 0.0349(12) 0.0076(10) 0.0020(10) -0.0080(10)
C17 0.0410(13) 0.0274(10) 0.0309(11) 0.0035(9) 0.0043(10) -0.0032(10)
O7 0.0774(16) 0.0503(12) 0.0428(11) -0.0032(9) 0.0365(11) 0.0087(10)
O8 0.0448(10) 0.0431(10) 0.0295(8) 0.0038(7) 0.0191(7) 0.0077(8)
O15 0.127(2) 0.0421(12) 0.0405(11) -0.0174(10) 0.0091(13) -0.0137(13)
O16 0.0616(14) 0.0608(13) 0.0522(12) 0.0308(11) -0.0028(10) -0.0068(11)
O17 0.0377(11) 0.0508(12) 0.0633(13) 0.0064(10) 0.0167(9) 0.0000(9)

loop_
_atom_type_symbol
_atom_type_scat_dispersion_real
_atom_type_scat_dispersion_imag
_atom_type_scat_Cromer_Mann_a1
_atom_type_scat_Cromer_Mann_b1
_atom_type_scat_Cromer_Mann_a2
_atom_type_scat_Cromer_Mann_b2
_atom_type_scat_Cromer_Mann_a3
_atom_type_scat_Cromer_Mann_b3
_atom_type_scat_Cromer_Mann_a4
_atom_type_scat_Cromer_Mann_b4
_atom_type_scat_Cromer_Mann_c
_atom_type_scat_source
C 0.0033 0.0016 2.3100 20.8439 1.0200 10.2075 1.5886 0.5687 0.8650 51.6512 0.2156 'International Tables Vol C 4.2.6.8 and 6.1.1.4'
H 0.0000 0.0000 0.4930 10.5109 0.3229 26.1257 0.1402 3.1424 0.0408 57.7998 0.0030 'International Tables Vol C 4.2.6.8 and 6.1.1.4'
Mn 0.3368 0.7283 11.2819 5.3409 7.3573 0.3432 3.0193 17.8674 2.2441 83.7543 1.0896 'International Tables Vol C 4.2.6.8 and 6.1.1.4'
O 0.0106 0.0060 3.0485 13.2771 2.2868 5.7011 1.5463 0.3239 0.8670 32.9089 0.2508 'International Tables Vol C 4.2.6.8 and 6.1.1.4'

loop_
_geom_angle_atom_site_label_1
_geom_angle_atom_site_label_2
_geom_angle_atom_site_label_3
_geom_angle
_geom_angle_publ_flag
C1 Mn1 C2 38.28(8) yes
C1 Mn1 C3 68.60(8) yes
C2 Mn1 C3 38.82(8) yes
C1 Mn1 C4 78.76(8) yes
C2 Mn1 C4 68.66(8) yes
C3 Mn1 C4 38.08(8) yes
C1 Mn1 C5 65.08(8) yes
C2 Mn1 C5 80.08(8) yes
C3 Mn1 C5 68.20(8) yes
C4 Mn1 C5 37.32(7) yes
C1 Mn1 C15 91.24(11) yes
C2 Mn1 C15 128.40(11) yes
C3 Mn1 C15 152.87(10) yes
C4 Mn1 C15 122.58(9) yes
C5 Mn1 C15 87.18(10) yes
C1 Mn1 C16 104.24(10) yes
C2 Mn1 C16 89.41(9) yes
C3 Mn1 C16 105.66(10) yes
C4 Mn1 C16 140.81(10) yes
C5 Mn1 C16 168.85(10) yes
C1 Mn1 C17 165.72(9) yes
C2 Mn1 C17 138.61(10) yes
C3 Mn1 C17 102.77(10) yes
C4 Mn1 C17 87.52(9) yes
C5 Mn1 C17 101.45(9) yes
C15 Mn1 C16 96.57(12) yes
C15 Mn1 C17 92.85(12) yes
C16 Mn1 C17 88.88(11) yes
Mn1 C1 C2 67.83(12) yes
Mn1 C1 C6 94.11(13) yes
C2 C1 C6 119.22(18) yes
Mn1 C1 C7 114.96(17) yes
C2 C1 C7 118.63(19) yes
C6 C1 C7 121.48(19) yes
Mn1 C2 C1 73.89(13) yes
Mn1 C2 C3 72.23(12) yes
C1 C2 C3 119.78(18) yes
Mn1 C2 H21 125.5 no
C1 C2 H21 120.1 no
C3 C2 H21 120.1 no
Mn1 C3 C2 68.95(12) yes
Mn1 C3 C4 72.42(12) yes
C2 C3 C4 117.73(18) yes
Mn1 C3 H31 75.1 no
C2 C3 H31 107.4 no
C4 C3 H31 107.4 no
Mn1 C3 H32 175.1 no
C2 C3 H32 107.4 no
C4 C3 H32 107.4 no
H31 C3 H32 109.5 no
Mn1 C4 C3 69.50(11) yes
Mn1 C4 C5 71.55(12) yes
C3 C4 C5 119.62(18) yes
Mn1 C4 O8 125.54(15) yes
C3 C4 O8 122.72(19) yes
C5 C4 O8 117.29(18) yes
Mn1 C5 C4 71.14(12) yes
Mn1 C5 C6 94.10(12) yes
C4 C5 C6 118.18(18) yes
Mn1 C5 H51 104.2 no
C4 C5 H51 120.9 no
C6 C5 H51 120.9 no
C1 C6 C5 102.30(17) yes
C1 C6 C9 114.06(18) yes
C5 C6 C9 115.67(18) yes
C1 C6 H61 108.1 no
C5 C6 H61 108.1 no
C9 C6 H61 108.1 no
C1 C7 O7 124.7(2) yes
C1 C7 H71 117.7 no
O7 C7 H71 117.6 no
O8 C8 H81 109.4 no
O8 C8 H82 109.5 no
H81 C8 H82 109.5 no
O8 C8 H83 109.4 no
H81 C8 H83 109.5 no
H82 C8 H83 109.5 no
C6 C9 C10 122.5(2) yes
C6 C9 C14 119.4(2) yes
C10 C9 C14 118.1(2) yes
C9 C10 C11 120.8(2) yes
C9 C10 H101 119.6 no
C11 C10 H101 119.6 no
C10 C11 C12 120.1(3) yes
C10 C11 H111 119.9 no
C12 C11 H111 120.0 no
C11 C12 C13 120.1(3) yes
C11 C12 H121 119.9 no
C13 C12 H121 120.0 no
C12 C13 C14 120.1(3) yes
C12 C13 H131 119.9 no
C14 C13 H131 119.9 no
C9 C14 C13 120.8(3) yes
C9 C14 H141 119.6 no
C13 C14 H141 119.6 no
Mn1 C15 O15 176.9(3) yes
Mn1 C16 O16 178.6(2) yes
Mn1 C17 O17 179.5(2) yes
C8 O8 C4 119.0(2) yes

loop_
_geom_bond_atom_site_label_1
_geom_bond_atom_site_label_2
_geom_bond_distance
_geom_bond_publ_flag
Mn1 C1 2.208(2) yes
Mn1 C2 2.129(2) yes
Mn1 C3 2.172(2) yes
Mn1 C4 2.211(2) yes
Mn1 C5 2.216(2) yes
Mn1 C15 1.818(2) yes
Mn1 C16 1.835(2) yes
Mn1 C17 1.830(3) yes
C1 C2 1.424(3) yes
C1 C6 1.533(3) yes
C1 C7 1.470(3) yes
C2 C3 1.430(3) yes
C2 H21 0.950 no
C3 C4 1.431(3) yes
C3 H31 0.950 no
C3 H32 0.950 no
C4 C5 1.416(3) yes
C4 O8 1.366(3) yes
C5 C6 1.523(3) yes
C5 H51 0.950 no
C6 C9 1.536(3) yes
C6 H61 0.950 no
C7 O7 1.228(3) yes
C7 H71 0.950 no
C8 O8 1.423(3) yes
C8 H81 0.950 no
C8 H82 0.950 no
C8 H83 0.950 no
C9 C10 1.409(3) yes
C9 C14 1.407(3) yes
C10 C11 1.404(4) yes
C10 H101 0.950 no
C11 C12 1.381(4) yes
C11 H111 0.950 no
C12 C13 1.398(5) yes
C12 H121 0.950 no
C13 C14 1.396(5) yes
C13 H131 0.950 no
C14 H141 0.950 no
C15 O15 1.149(3) yes
C16 O16 1.149(3) yes
C17 O17 1.155(3) yes
